data_4079367
loop_
_publ_author_name
'K\"uhnel, Erik'
'Shishkov, Igor V.'
'Rominger, Frank'
'Oeser, Thomas'
'Hofmann, Peter'

_publ_section_title
;
 Synthesis and Structures of Copper(I) Complexes with
 Phosphino-Functionalized N-Heterocyclic Carbenes (NHCP) and
 Bis-N-Heterocyclic Carbenes (Bis-NHC)
;
_journal_issue 22
_journal_name_full Organometallics
_journal_page_first 8000
_journal_paper_doi 10.1021/om300701u
_journal_volume 31
_journal_year 2012
_chemical_formula_sum 'C32 H56 B2 Cu2 N8'
_chemical_formula_weight 701.55
_chemical_name_common 'in manuscript 10b'
_chemical_name_systematic
; 
 ? 
;
_space_group_IT_number 2
_symmetry_cell_setting triclinic
_symmetry_space_group_name_Hall '-P 1'
_symmetry_space_group_name_H-M 'P -1'
_atom_sites_solution_hydrogens geom
_atom_sites_solution_primary direct
_atom_sites_solution_secondary difmap
_audit_creation_method SHELXL-97
_cell_angle_alpha 85.132(2)
_cell_angle_beta 88.307(2)
_cell_angle_gamma 66.628(2)
_cell_formula_units_Z 2
_cell_length_a 9.7721(10)
_cell_length_b 11.8877(12)
_cell_length_c 16.7399(17)
_cell_measurement_reflns_used 3578
_cell_measurement_temperature 100(2)
_cell_measurement_theta_max 26.43
_cell_measurement_theta_min 2.27
_cell_volume 1778.6(3)
_computing_cell_refinement 'Bruker SMART'
_computing_data_collection 'Bruker SMART'
_computing_data_reduction 'Bruker SAINT'
_computing_molecular_graphics 'Bruker SHELXTL'
_computing_publication_material 'Bruker SHELXTL'
_computing_structure_refinement 'SHELXL-97 (Sheldrick, 1997)'
_computing_structure_solution 'SHELXS-97 (Sheldrick, 1990)'
_diffrn_ambient_temperature 100(2)
_diffrn_measured_fraction_theta_full 0.988
_diffrn_measured_fraction_theta_max 0.988
_diffrn_measurement_device_type 'CCD area detector'
_diffrn_measurement_method 'phi and omega scans'
_diffrn_radiation_monochromator graphite
_diffrn_radiation_source 'fine-focus sealed tube'
_diffrn_radiation_type MoK\a
_diffrn_radiation_wavelength 0.71073
_diffrn_reflns_av_R_equivalents 0.0405
_diffrn_reflns_av_sigmaI/netI 0.0644
_diffrn_reflns_limit_h_max 12
_diffrn_reflns_limit_h_min -12
_diffrn_reflns_limit_k_max 15
_diffrn_reflns_limit_k_min -15
_diffrn_reflns_limit_l_max 21
_diffrn_reflns_limit_l_min -21
_diffrn_reflns_number 17327
_diffrn_reflns_theta_full 27.16
_diffrn_reflns_theta_max 27.16
_diffrn_reflns_theta_min 1.22
_exptl_absorpt_coefficient_mu 1.229
_exptl_absorpt_correction_T_max 0.8974
_exptl_absorpt_correction_T_min 0.7737
_exptl_absorpt_correction_type multi-scan
_exptl_absorpt_process_details
;
Sheldrick, G. M. (2008). <i>SADABS</i>. University of G\"ottingen, Germany.
;
_exptl_crystal_colour colorless
_exptl_crystal_density_diffrn 1.310
_exptl_crystal_density_meas 0
_exptl_crystal_density_method 'not measured'
_exptl_crystal_description polyhedron
_exptl_crystal_F_000 744
_exptl_crystal_size_max 0.22
_exptl_crystal_size_mid 0.11
_exptl_crystal_size_min 0.09
_refine_diff_density_max 0.686
_refine_diff_density_min -0.364
_refine_diff_density_rms 0.080
_refine_ls_extinction_method none
_refine_ls_goodness_of_fit_ref 0.994
_refine_ls_hydrogen_treatment mixed
_refine_ls_matrix_type full
_refine_ls_number_parameters 413
_refine_ls_number_reflns 7824
_refine_ls_number_restraints 0
_refine_ls_restrained_S_all 0.994
_refine_ls_R_factor_all 0.0695
_refine_ls_R_factor_gt 0.0405
_refine_ls_shift/su_max 0.001
_refine_ls_shift/su_mean 0.000
_refine_ls_structure_factor_coef Fsqd
_refine_ls_weighting_details 'calc w=1/[\s^2^(Fo^2^)+(0.0500P)^2^+0.0000P] where P=(Fo^2^+2Fc^2^)/3'
_refine_ls_weighting_scheme calc
_refine_ls_wR_factor_gt 0.0883
_refine_ls_wR_factor_ref 0.0982
_reflns_number_gt 5647
_reflns_number_total 7824
_reflns_threshold_expression >2sigma(I)
_cod_data_source_file om300701u_si_002.cif
_cod_data_source_block ivsh17
_cod_depositor_comments
;
The following automatic conversions were performed:

'_symmetry_cell_setting' value 'Triclinic' changed to 'triclinic'
according to /home/saulius/struct/CIF-dictionaries/cif_core.dic
dictionary named 'cif_core.dic' version 2.4.2 from 2011-04-26.

Automatic conversion script
Id: cif_fix_values 1891 2012-01-12 08:04:46Z andrius 
;
_cod_original_sg_symbol_H-M P-1
_cod_database_code 4079367

loop_
_symmetry_equiv_pos_as_xyz
'x, y, z'
'-x, -y, -z'

loop_
_atom_site_label
_atom_site_type_symbol
_atom_site_fract_x
_atom_site_fract_y
_atom_site_fract_z
_atom_site_U_iso_or_equiv
_atom_site_adp_type
_atom_site_occupancy
_atom_site_symmetry_multiplicity
_atom_site_calc_flag
_atom_site_refinement_flags
Cu1 Cu 0.10912(4) 0.72251(3) 0.144931(19) 0.01687(9) Uani 1 1 d .
Cu2 Cu 0.11377(4) 0.72637(3) 0.348724(19) 0.01606(9) Uani 1 1 d .
C1 C -0.0175(3) 0.8832(2) 0.17456(16) 0.0159(6) Uani 1 1 d .
N2 N 0.0245(2) 0.95553(19) 0.21858(13) 0.0153(5) Uani 1 1 d .
C3 C -0.1006(3) 1.0551(3) 0.23949(16) 0.0187(6) Uani 1 1 d .
H3 H -0.1014 1.1181 0.2710 0.022 Uiso 1 1 calc R
C4 C -0.2217(3) 1.0471(2) 0.20731(16) 0.0186(6) Uani 1 1 d .
H4 H -0.3225 1.1031 0.2115 0.022 Uiso 1 1 calc R
N5 N -0.1697(2) 0.9417(2) 0.16728(13) 0.0161(5) Uani 1 1 d .
C6 C -0.2612(3) 0.9046(2) 0.11336(16) 0.0189(6) Uani 1 1 d .
C7 C -0.4248(3) 0.9877(3) 0.12206(19) 0.0287(7) Uani 1 1 d .
H7A H -0.4532 0.9857 0.1786 0.043 Uiso 1 1 calc R
H7B H -0.4859 0.9590 0.0906 0.043 Uiso 1 1 calc R
H7C H -0.4409 1.0721 0.1025 0.043 Uiso 1 1 calc R
C8 C -0.2389(3) 0.7714(3) 0.13642(18) 0.0250(7) Uani 1 1 d .
H8A H -0.1333 0.7178 0.1311 0.037 Uiso 1 1 calc R
H8B H -0.2988 0.7473 0.1009 0.037 Uiso 1 1 calc R
H8C H -0.2701 0.7636 0.1921 0.037 Uiso 1 1 calc R
C9 C -0.2131(3) 0.9201(3) 0.02751(17) 0.0271(7) Uani 1 1 d .
H9A H -0.2321 1.0067 0.0134 0.041 Uiso 1 1 calc R
H9B H -0.2696 0.8936 -0.0086 0.041 Uiso 1 1 calc R
H9C H -0.1064 0.8700 0.0223 0.041 Uiso 1 1 calc R
B10 B 0.1870(4) 0.9493(3) 0.23242(18) 0.0169(6) Uani 1 1 d .
C11 C 0.1940(3) 0.8413(2) 0.37690(16) 0.0157(6) Uani 1 1 d .
N12 N 0.2149(2) 0.9288(2) 0.32632(13) 0.0158(5) Uani 1 1 d .
C13 C 0.2762(3) 0.9929(3) 0.36809(17) 0.0200(6) Uani 1 1 d .
H13 H 0.3016 1.0584 0.3462 0.024 Uiso 1 1 calc R
C14 C 0.2939(3) 0.9468(3) 0.44500(17) 0.0199(6) Uani 1 1 d .
H14 H 0.3335 0.9736 0.4872 0.024 Uiso 1 1 calc R
N15 N 0.2435(2) 0.8529(2) 0.45088(13) 0.0161(5) Uani 1 1 d .
C16 C 0.2350(3) 0.7804(3) 0.52671(16) 0.0192(6) Uani 1 1 d .
C17 C 0.2974(4) 0.6444(3) 0.51271(18) 0.0292(7) Uani 1 1 d .
H17A H 0.2367 0.6302 0.4723 0.044 Uiso 1 1 calc R
H17B H 0.2954 0.5965 0.5630 0.044 Uiso 1 1 calc R
H17C H 0.4004 0.6189 0.4938 0.044 Uiso 1 1 calc R
C18 C 0.3299(3) 0.7993(3) 0.59089(17) 0.0285(7) Uani 1 1 d .
H18A H 0.4324 0.7760 0.5716 0.043 Uiso 1 1 calc R
H18B H 0.3295 0.7481 0.6399 0.043 Uiso 1 1 calc R
H18C H 0.2888 0.8859 0.6024 0.043 Uiso 1 1 calc R
C19 C 0.0739(3) 0.8248(3) 0.55262(17) 0.0267(7) Uani 1 1 d .
H19A H 0.0389 0.9107 0.5653 0.040 Uiso 1 1 calc R
H19B H 0.0653 0.7741 0.6002 0.040 Uiso 1 1 calc R
H19C H 0.0131 0.8185 0.5091 0.040 Uiso 1 1 calc R
C21 C 0.2240(3) 0.5603(2) 0.11313(16) 0.0175(6) Uani 1 1 d .
N22 N 0.2772(2) 0.45583(19) 0.16254(13) 0.0161(5) Uani 1 1 d .
C23 C 0.3459(3) 0.3566(3) 0.11785(17) 0.0235(6) Uani 1 1 d .
H23 H 0.3911 0.2731 0.1384 0.028 Uiso 1 1 calc R
C24 C 0.3383(3) 0.3979(3) 0.04018(17) 0.0229(6) Uani 1 1 d .
H24 H 0.3763 0.3495 -0.0040 0.027 Uiso 1 1 calc R
N25 N 0.2644(2) 0.5247(2) 0.03686(13) 0.0174(5) Uani 1 1 d .
C26 C 0.2180(3) 0.6052(3) -0.03882(16) 0.0218(6) Uani 1 1 d .
C27 C 0.3211(4) 0.5428(3) -0.10749(18) 0.0315(7) Uani 1 1 d .
H27A H 0.4252 0.5199 -0.0920 0.047 Uiso 1 1 calc R
H27B H 0.2978 0.5998 -0.1558 0.047 Uiso 1 1 calc R
H27C H 0.3059 0.4689 -0.1185 0.047 Uiso 1 1 calc R
C28 C 0.0587(3) 0.6237(3) -0.05800(18) 0.0286(7) Uani 1 1 d .
H28A H 0.0556 0.5443 -0.0669 0.043 Uiso 1 1 calc R
H28B H 0.0243 0.6797 -0.1064 0.043 Uiso 1 1 calc R
H28C H -0.0062 0.6590 -0.0130 0.043 Uiso 1 1 calc R
C29 C 0.2303(3) 0.7268(3) -0.02963(17) 0.0244(7) Uani 1 1 d .
H29A H 0.1668 0.7671 0.0146 0.037 Uiso 1 1 calc R
H29B H 0.1980 0.7798 -0.0794 0.037 Uiso 1 1 calc R
H29C H 0.3341 0.7119 -0.0181 0.037 Uiso 1 1 calc R
B30 B 0.2726(4) 0.4465(3) 0.25860(18) 0.0180(7) Uani 1 1 d .
C31 C 0.0315(3) 0.6108(2) 0.32333(15) 0.0162(6) Uani 1 1 d .
N32 N 0.1024(2) 0.5106(2) 0.28174(13) 0.0159(5) Uani 1 1 d .
C33 C 0.0034(3) 0.4581(3) 0.26638(17) 0.0206(6) Uani 1 1 d .
H33 H 0.0252 0.3871 0.2380 0.025 Uiso 1 1 calc R
C34 C -0.1292(3) 0.5246(3) 0.29855(17) 0.0218(6) Uani 1 1 d .
H34 H -0.2177 0.5098 0.2970 0.026 Uiso 1 1 calc R
N35 N -0.1115(2) 0.6184(2) 0.33413(13) 0.0174(5) Uani 1 1 d .
C36 C -0.2266(3) 0.7037(3) 0.38659(17) 0.0207(6) Uani 1 1 d .
C37 C -0.1775(4) 0.6606(3) 0.47356(18) 0.0313(7) Uani 1 1 d .
H37A H -0.1730 0.5771 0.4856 0.047 Uiso 1 1 calc R
H37B H -0.2492 0.7161 0.5093 0.047 Uiso 1 1 calc R
H37C H -0.0787 0.6610 0.4816 0.047 Uiso 1 1 calc R
C38 C -0.3764(3) 0.6988(3) 0.3727(2) 0.0287(7) Uani 1 1 d .
H38A H -0.4016 0.7169 0.3155 0.043 Uiso 1 1 calc R
H38B H -0.4529 0.7598 0.4035 0.043 Uiso 1 1 calc R
H38C H -0.3718 0.6165 0.3901 0.043 Uiso 1 1 calc R
C39 C -0.2394(3) 0.8348(3) 0.36682(18) 0.0245(7) Uani 1 1 d .
H39A H -0.1438 0.8395 0.3775 0.037 Uiso 1 1 calc R
H39B H -0.3170 0.8902 0.4002 0.037 Uiso 1 1 calc R
H39C H -0.2658 0.8592 0.3101 0.037 Uiso 1 1 calc R
C101 C 0.1847(3) 1.0821(2) 0.20003(17) 0.0214(6) Uani 1 1 d .
H10A H 0.1139 1.1456 0.2317 0.032 Uiso 1 1 calc R
H10B H 0.1541 1.0995 0.1436 0.032 Uiso 1 1 calc R
H10C H 0.2845 1.0816 0.2053 0.032 Uiso 1 1 calc R
C102 C 0.3121(3) 0.8408(3) 0.18782(17) 0.0200(6) Uani 1 1 d .
H10D H 0.4110 0.8366 0.2013 0.030 Uiso 1 1 calc R
H10E H 0.2965 0.8571 0.1297 0.030 Uiso 1 1 calc R
H10F H 0.3053 0.7624 0.2052 0.030 Uiso 1 1 calc R
C301 C 0.3306(3) 0.3030(2) 0.29129(17) 0.0234(6) Uani 1 1 d .
H30A H 0.3201 0.2966 0.3497 0.035 Uiso 1 1 calc R
H30B H 0.4357 0.2605 0.2771 0.035 Uiso 1 1 calc R
H30C H 0.2712 0.2651 0.2669 0.035 Uiso 1 1 calc R
C302 C 0.3748(3) 0.5088(3) 0.29285(16) 0.0195(6) Uani 1 1 d .
H30D H 0.3330 0.5970 0.2763 0.029 Uiso 1 1 calc R
H30E H 0.4760 0.4708 0.2717 0.029 Uiso 1 1 calc R
H30F H 0.3779 0.4968 0.3515 0.029 Uiso 1 1 calc R

loop_
_atom_site_aniso_label
_atom_site_aniso_U_11
_atom_site_aniso_U_22
_atom_site_aniso_U_33
_atom_site_aniso_U_23
_atom_site_aniso_U_13
_atom_site_aniso_U_12
Cu1 0.01945(18) 0.01281(17) 0.01718(18) -0.00233(13) -0.00113(13) -0.00483(14)
Cu2 0.01949(18) 0.01447(17) 0.01709(18) -0.00218(13) 0.00008(13) -0.00958(14)
C1 0.0203(14) 0.0126(13) 0.0149(13) -0.0001(11) -0.0019(11) -0.0067(11)
N2 0.0169(11) 0.0148(11) 0.0136(11) -0.0014(9) -0.0011(9) -0.0053(9)
C3 0.0228(15) 0.0171(14) 0.0165(14) -0.0032(11) 0.0008(11) -0.0080(12)
C4 0.0183(14) 0.0145(13) 0.0202(15) -0.0007(11) 0.0013(11) -0.0037(11)
N5 0.0165(12) 0.0154(11) 0.0167(12) -0.0022(9) -0.0006(9) -0.0066(9)
C6 0.0194(14) 0.0182(14) 0.0196(15) -0.0001(11) -0.0072(11) -0.0079(12)
C7 0.0184(15) 0.0303(17) 0.0361(19) -0.0050(14) -0.0038(13) -0.0074(13)
C8 0.0294(16) 0.0233(16) 0.0268(16) -0.0033(13) -0.0046(13) -0.0146(13)
C9 0.0286(17) 0.0294(17) 0.0232(16) -0.0006(13) -0.0076(13) -0.0110(14)
B10 0.0225(16) 0.0167(16) 0.0147(15) -0.0011(12) -0.0010(12) -0.0111(13)
C11 0.0161(13) 0.0140(13) 0.0150(14) -0.0020(11) 0.0001(11) -0.0038(11)
N12 0.0183(12) 0.0147(11) 0.0173(12) -0.0026(9) -0.0023(9) -0.0092(9)
C13 0.0207(14) 0.0192(14) 0.0251(16) -0.0042(12) -0.0013(12) -0.0128(12)
C14 0.0208(14) 0.0207(14) 0.0225(15) -0.0062(12) -0.0050(12) -0.0115(12)
N15 0.0190(12) 0.0149(11) 0.0147(12) -0.0006(9) -0.0035(9) -0.0068(10)
C16 0.0228(15) 0.0217(15) 0.0123(14) -0.0006(11) -0.0031(11) -0.0077(12)
C17 0.0426(19) 0.0172(15) 0.0211(16) 0.0027(12) -0.0009(14) -0.0054(14)
C18 0.0301(17) 0.0348(18) 0.0196(16) 0.0028(13) -0.0080(13) -0.0122(15)
C19 0.0308(17) 0.0308(17) 0.0179(15) 0.0019(13) -0.0006(12) -0.0123(14)
C21 0.0170(14) 0.0174(14) 0.0188(14) -0.0012(11) -0.0007(11) -0.0076(11)
N22 0.0196(12) 0.0139(11) 0.0140(11) -0.0019(9) -0.0022(9) -0.0056(10)
C23 0.0287(16) 0.0123(14) 0.0251(16) -0.0044(12) -0.0039(13) -0.0027(12)
C24 0.0258(16) 0.0198(15) 0.0210(15) -0.0091(12) 0.0013(12) -0.0053(12)
N25 0.0215(12) 0.0163(12) 0.0149(12) -0.0038(9) -0.0004(9) -0.0073(10)
C26 0.0298(16) 0.0216(15) 0.0149(14) 0.0002(12) -0.0014(12) -0.0115(13)
C27 0.045(2) 0.0347(18) 0.0187(16) -0.0056(14) 0.0088(14) -0.0198(16)
C28 0.0348(18) 0.0266(17) 0.0246(16) 0.0025(13) -0.0080(13) -0.0128(14)
C29 0.0305(17) 0.0228(15) 0.0201(15) 0.0008(12) 0.0011(12) -0.0112(13)
B30 0.0225(17) 0.0168(16) 0.0138(15) 0.0014(12) -0.0044(13) -0.0069(13)
C31 0.0229(15) 0.0136(13) 0.0116(13) 0.0013(10) -0.0011(11) -0.0072(11)
N32 0.0207(12) 0.0142(11) 0.0150(11) -0.0006(9) -0.0006(9) -0.0093(10)
C33 0.0270(16) 0.0179(14) 0.0222(15) -0.0057(12) 0.0008(12) -0.0138(13)
C34 0.0230(15) 0.0246(16) 0.0237(16) -0.0019(12) -0.0013(12) -0.0156(13)
N35 0.0192(12) 0.0157(11) 0.0188(12) -0.0028(9) 0.0018(9) -0.0083(10)
C36 0.0207(15) 0.0178(14) 0.0237(15) -0.0026(12) 0.0057(12) -0.0080(12)
C37 0.0357(18) 0.0314(18) 0.0217(16) -0.0035(14) 0.0063(14) -0.0080(15)
C38 0.0233(16) 0.0198(15) 0.044(2) -0.0025(14) 0.0064(14) -0.0096(13)
C39 0.0275(16) 0.0191(15) 0.0272(16) -0.0037(13) 0.0050(13) -0.0096(13)
C101 0.0245(15) 0.0190(14) 0.0215(15) 0.0005(12) -0.0020(12) -0.0097(12)
C102 0.0201(14) 0.0214(15) 0.0195(15) 0.0009(12) -0.0003(11) -0.0098(12)
C301 0.0292(16) 0.0182(15) 0.0215(15) -0.0005(12) -0.0051(12) -0.0079(13)
C302 0.0190(14) 0.0205(14) 0.0173(14) -0.0028(12) -0.0015(11) -0.0056(12)

loop_
_atom_type_symbol
_atom_type_description
_atom_type_scat_dispersion_real
_atom_type_scat_dispersion_imag
_atom_type_scat_source
C C 0.0033 0.0016 'International Tables Vol C Tables 4.2.6.8 and 6.1.1.4'
H H 0.0000 0.0000 'International Tables Vol C Tables 4.2.6.8 and 6.1.1.4'
B B 0.0013 0.0007 'International Tables Vol C Tables 4.2.6.8 and 6.1.1.4'
N N 0.0061 0.0033 'International Tables Vol C Tables 4.2.6.8 and 6.1.1.4'
Cu Cu 0.3201 1.2651 'International Tables Vol C Tables 4.2.6.8 and 6.1.1.4'

loop_
_geom_angle_atom_site_label_1
_geom_angle_atom_site_label_2
_geom_angle_atom_site_label_3
_geom_angle
C1 Cu1 C21 176.12(11)
C1 Cu1 Cu2 70.69(8)
C21 Cu1 Cu2 110.68(8)
C11 Cu2 C31 178.48(11)
C11 Cu2 Cu1 109.80(8)
C31 Cu2 Cu1 71.68(8)
N2 C1 N5 105.4(2)
N2 C1 Cu1 125.70(19)
N5 C1 Cu1 128.30(19)
C1 N2 C3 109.4(2)
C1 N2 B10 128.3(2)
C3 N2 B10 121.3(2)
C4 C3 N2 108.3(2)
C3 C4 N5 106.3(2)
C1 N5 C4 110.6(2)
C1 N5 C6 123.7(2)
C4 N5 C6 125.1(2)
N5 C6 C9 108.2(2)
N5 C6 C7 109.2(2)
C9 C6 C7 109.2(2)
N5 C6 C8 109.7(2)
C9 C6 C8 111.0(2)
C7 C6 C8 109.5(2)
N2 B10 N12 106.6(2)
N2 B10 C102 112.4(2)
N12 B10 C102 110.5(2)
N2 B10 C101 106.4(2)
N12 B10 C101 109.5(2)
C102 B10 C101 111.3(2)
N12 C11 N15 105.5(2)
N12 C11 Cu2 126.23(19)
N15 C11 Cu2 128.25(19)
C11 N12 C13 109.5(2)
C11 N12 B10 126.3(2)
C13 N12 B10 124.0(2)
C14 C13 N12 108.4(2)
C13 C14 N15 106.8(2)
C11 N15 C14 109.7(2)
C11 N15 C16 125.1(2)
C14 N15 C16 125.1(2)
N15 C16 C19 108.4(2)
N15 C16 C17 109.5(2)
C19 C16 C17 111.1(3)
N15 C16 C18 109.2(2)
C19 C16 C18 110.4(2)
C17 C16 C18 108.3(2)
N22 C21 N25 106.0(2)
N22 C21 Cu1 126.0(2)
N25 C21 Cu1 128.0(2)
C21 N22 C23 109.5(2)
C21 N22 B30 126.4(2)
C23 N22 B30 124.0(2)
C24 C23 N22 108.4(2)
C23 C24 N25 106.9(2)
C21 N25 C24 109.2(2)
C21 N25 C26 126.1(2)
C24 N25 C26 124.1(2)
N25 C26 C29 109.9(2)
N25 C26 C28 108.2(2)
C29 C26 C28 111.4(2)
N25 C26 C27 109.7(2)
C29 C26 C27 108.4(2)
C28 C26 C27 109.3(2)
N32 B30 C302 113.7(2)
N32 B30 N22 105.9(2)
C302 B30 N22 110.0(2)
N32 B30 C301 107.6(2)
C302 B30 C301 110.6(2)
N22 B30 C301 108.8(2)
N32 C31 N35 105.9(2)
N32 C31 Cu2 125.25(19)
N35 C31 Cu2 128.47(19)
C31 N32 C33 109.1(2)
C31 N32 B30 129.9(2)
C33 N32 B30 120.7(2)
C34 C33 N32 108.4(2)
C33 C34 N35 106.6(2)
C31 N35 C34 110.0(2)
C31 N35 C36 125.7(2)
C34 N35 C36 123.8(2)
N35 C36 C38 109.7(2)
N35 C36 C39 110.0(2)
C38 C36 C39 108.9(2)
N35 C36 C37 107.6(2)
C38 C36 C37 109.9(2)
C39 C36 C37 110.7(2)

loop_
_geom_bond_atom_site_label_1
_geom_bond_atom_site_label_2
_geom_bond_distance
Cu1 C1 1.917(3)
Cu1 C21 1.919(3)
Cu1 Cu2 3.4176(6)
Cu2 C11 1.920(3)
Cu2 C31 1.927(3)
C1 N2 1.362(3)
C1 N5 1.374(3)
N2 C3 1.384(3)
N2 B10 1.583(4)
C3 C4 1.355(4)
C4 N5 1.376(3)
N5 C6 1.497(3)
C6 C9 1.518(4)
C6 C7 1.520(4)
C6 C8 1.526(4)
B10 N12 1.585(4)
B10 C102 1.604(4)
B10 C101 1.616(4)
C11 N12 1.360(3)
C11 N15 1.379(3)
N12 C13 1.380(3)
C13 C14 1.344(4)
C14 N15 1.383(3)
N15 C16 1.492(3)
C16 C19 1.511(4)
C16 C17 1.521(4)
C16 C18 1.526(4)
C21 N22 1.355(3)
C21 N25 1.376(3)
N22 C23 1.376(3)
N22 B30 1.603(4)
C23 C24 1.344(4)
C24 N25 1.386(3)
N25 C26 1.486(3)
C26 C29 1.518(4)
C26 C28 1.523(4)
C26 C27 1.539(4)
B30 N32 1.582(4)
B30 C302 1.603(4)
B30 C301 1.620(4)
C31 N32 1.357(3)
C31 N35 1.371(3)
N32 C33 1.383(3)
C33 C34 1.346(4)
C34 N35 1.379(3)
N35 C36 1.500(3)
C36 C38 1.514(4)
C36 C39 1.521(4)
C36 C37 1.527(4)
